data_4003181
loop_
_publ_author_name
'Khatua, Sajal'
'Goswami, Soumyabrata'
'Biswas, Soumava'
'Tomar, Kapil'
'Jena, Himanshu Sekhar'
'Konar, Sanjit'

_publ_section_title
;
 Stable Multiresponsive Luminescent MOF for Colorimetric Detection of
 Small Molecules in Selective and Reversible Manner
;
_journal_issue 15
_journal_name_full 'Chemistry of Materials'
_journal_page_first 5349
_journal_paper_doi 10.1021/acs.chemmater.5b01773
_journal_volume 27
_journal_year 2015
_chemical_formula_moiety 'C44 H34 Cu2 I2 N6 O2, 2(C5 H5 N)'
_chemical_formula_sum 'C54 H44 Cu2 I2 N8 O2'
_chemical_formula_weight 1217.87
_space_group_IT_number 2
_space_group_name_Hall '-P 1'
_space_group_name_H-M_alt 'P -1'
_symmetry_cell_setting triclinic
_symmetry_space_group_name_Hall '-P 1'
_symmetry_space_group_name_H-M 'P -1'
_atom_sites_solution_hydrogens geom
_atom_sites_solution_primary direct
_atom_sites_solution_secondary difmap
_audit_creation_method SHELXL-97
_cell_angle_alpha 68.665(2)
_cell_angle_beta 89.462(2)
_cell_angle_gamma 64.914(2)
_cell_formula_units_Z 2
_cell_length_a 12.5823(8)
_cell_length_b 13.5440(8)
_cell_length_c 17.5152(11)
_cell_measurement_reflns_used 114
_cell_measurement_temperature 140(2)
_cell_measurement_theta_max 28.05
_cell_measurement_theta_min 2.76
_cell_volume 2480.6(3)
_computing_cell_refinement 'Bruker Kappa Apex'
_computing_data_collection 'Bruker Kappa Apex'
_computing_data_reduction 'Bruker SAINT'
_computing_molecular_graphics 'Bruker SHELXTL'
_computing_publication_material 'Bruker SHELXTL'
_computing_structure_refinement 'SHELXL-97 (Sheldrick, 2008)'
_computing_structure_solution 'SHELXS-97 (Sheldrick, 2008)'
_diffrn_ambient_temperature 140(2)
_diffrn_measured_fraction_theta_full 0.961
_diffrn_measured_fraction_theta_max 0.961
_diffrn_measurement_device_type 'CCD area detector'
_diffrn_measurement_method 'phi omega scans'
_diffrn_radiation_monochromator graphite
_diffrn_radiation_source 'fine-focus sealed tube'
_diffrn_radiation_type MoK\a
_diffrn_radiation_wavelength 0.71073
_diffrn_reflns_av_R_equivalents 0.0000
_diffrn_reflns_av_sigmaI/netI 0.0199
_diffrn_reflns_limit_h_max 14
_diffrn_reflns_limit_h_min -14
_diffrn_reflns_limit_k_max 16
_diffrn_reflns_limit_k_min -14
_diffrn_reflns_limit_l_max 20
_diffrn_reflns_limit_l_min 0
_diffrn_reflns_number 8392
_diffrn_reflns_theta_full 25.00
_diffrn_reflns_theta_max 25.00
_diffrn_reflns_theta_min 1.27
_exptl_absorpt_coefficient_mu 2.152
_exptl_absorpt_correction_T_max 0.724
_exptl_absorpt_correction_T_min 0.603
_exptl_absorpt_correction_type multi-scan
_exptl_absorpt_process_details '(SADABS; Bruker, 2000)'
_exptl_crystal_colour brown
_exptl_crystal_density_diffrn 1.630
_exptl_crystal_density_method 'not measured'
_exptl_crystal_description block
_exptl_crystal_F_000 1208
_exptl_crystal_size_max 0.24
_exptl_crystal_size_mid 0.20
_exptl_crystal_size_min 0.15
_refine_diff_density_max 1.631
_refine_diff_density_min -0.693
_refine_diff_density_rms 0.124
_refine_ls_extinction_method none
_refine_ls_goodness_of_fit_ref 1.073
_refine_ls_hydrogen_treatment constr
_refine_ls_matrix_type full
_refine_ls_number_parameters 615
_refine_ls_number_reflns 8392
_refine_ls_number_restraints 0
_refine_ls_restrained_S_all 1.073
_refine_ls_R_factor_all 0.0384
_refine_ls_R_factor_gt 0.0342
_refine_ls_shift/su_max 0.001
_refine_ls_shift/su_mean 0.000
_refine_ls_structure_factor_coef Fsqd
_refine_ls_weighting_details 'calc w=1/[\s^2^(Fo^2^)+(0.0416P)^2^+18.4213P] where P=(Fo^2^+2Fc^2^)/3'
_refine_ls_weighting_scheme calc
_refine_ls_wR_factor_gt 0.1030
_refine_ls_wR_factor_ref 0.1063
_reflns_number_gt 7618
_reflns_number_total 8392
_reflns_threshold_expression >2sigma(I)
_cod_data_source_file cm5b01773_si_009.cif
_cod_data_source_block complex_1k
_cod_depositor_comments
;
The following automatic conversions were performed:

data item '_symmetry_cell_setting' value 'Triclinic' was changed to
'triclinic' in accordance with the
/home/saulius/struct/COD-crude-data/automatic-downloads/DataCite-retrospective/ACS/depositions/lib/dictionaries/cif_core.dic
dictionary named 'cif_core.dic' version 2.4.2 last updated on
2011-04-26.

Automatic conversion script
Id: cif_fix_values 6909 2019-04-08 15:41:33Z antanas 
;
_cod_database_code 4003181

loop_
_symmetry_equiv_pos_as_xyz
'x, y, z'
'-x, -y, -z'

loop_
_atom_site_label
_atom_site_type_symbol
_atom_site_fract_x
_atom_site_fract_y
_atom_site_fract_z
_atom_site_U_iso_or_equiv
_atom_site_adp_type
_atom_site_occupancy
_atom_site_symmetry_multiplicity
_atom_site_calc_flag
_atom_site_refinement_flags
I1 I 0.59021(3) 0.60820(3) 0.52333(2) 0.01849(10) Uani 1 1 d .
I2 I -0.33010(3) 1.42953(3) -0.05549(2) 0.02025(10) Uani 1 1 d .
Cu1 Cu 0.45187(5) 0.50094(5) 0.56594(4) 0.01769(14) Uani 1 1 d .
Cu2 Cu -0.43548(5) 1.49148(5) 0.06206(4) 0.01772(14) Uani 1 1 d .
O2 O -0.5671(3) 0.8867(4) 0.7822(2) 0.0280(9) Uani 1 1 d .
O1 O 1.1760(3) -0.0483(4) 1.2710(2) 0.0265(9) Uani 1 1 d .
N3 N 0.5243(4) 0.3706(4) 0.6814(3) 0.0181(9) Uani 1 1 d .
N1 N 0.5977(4) -0.3695(4) 1.0524(3) 0.0178(9) Uani 1 1 d .
N2 N 0.6533(4) -0.0011(4) 0.9402(3) 0.0172(9) Uani 1 1 d .
N5 N -0.1174(4) 0.9814(4) 0.4320(3) 0.0165(9) Uani 1 1 d .
N6 N -0.3575(4) 1.3554(4) 0.1745(3) 0.0166(9) Uani 1 1 d .
N4 N 0.2849(4) 0.6313(4) 0.5511(3) 0.0171(9) Uani 1 1 d .
C41 C 0.1246(4) 0.8227(4) 0.4716(3) 0.0156(10) Uani 1 1 d .
H41 H 0.0986 0.8953 0.4264 0.019 Uiso 1 1 calc R
C21 C 0.6170(5) 0.3583(5) 0.7280(3) 0.0198(11) Uani 1 1 d .
H21 H 0.6475 0.4126 0.7061 0.024 Uiso 1 1 calc R
N9 N 0.1465(5) 0.3561(5) 0.6949(4) 0.0405(13) Uani 1 1 d .
C34 C -0.2333(4) 1.0625(4) 0.4126(3) 0.0166(10) Uani 1 1 d .
C35 C -0.2710(4) 1.1662(4) 0.3311(3) 0.0167(10) Uani 1 1 d .
C30 C -0.2805(4) 0.9513(4) 0.5385(3) 0.0178(10) Uani 1 1 d .
C36 C -0.3702(4) 1.2725(4) 0.3192(3) 0.0190(11) Uani 1 1 d .
H36 H -0.4095 1.2818 0.3632 0.023 Uiso 1 1 calc R
C18 C 0.6263(4) 0.1879(4) 0.8411(3) 0.0172(10) Uani 1 1 d .
C8 C 0.8252(4) -0.0153(4) 1.0508(3) 0.0167(10) Uani 1 1 d .
C11 C 0.6826(4) 0.0882(4) 0.9231(3) 0.0176(10) Uani 1 1 d .
C22 C 0.6693(5) 0.2706(4) 0.8057(3) 0.0189(11) Uani 1 1 d .
H22 H 0.7336 0.2663 0.8348 0.023 Uiso 1 1 calc R
C5 C 0.9171(4) -0.0225(5) 1.1084(3) 0.0174(10) Uani 1 1 d .
C9 C 0.7958(5) -0.1081(4) 1.0660(3) 0.0177(10) Uani 1 1 d .
H9 H 0.8348 -0.1779 1.1133 0.021 Uiso 1 1 calc R
C33 C -0.3163(4) 1.0494(4) 0.4625(3) 0.0165(10) Uani 1 1 d .
H33 H -0.3958 1.1058 0.4456 0.020 Uiso 1 1 calc R
C39 C -0.2133(4) 1.1596(4) 0.2644(3) 0.0198(11) Uani 1 1 d .
H39 H -0.1432 1.0922 0.2713 0.024 Uiso 1 1 calc R
C31 C -0.1593(4) 0.8697(4) 0.5593(3) 0.0169(10) Uani 1 1 d .
H31 H -0.1305 0.8039 0.6097 0.020 Uiso 1 1 calc R
C6 C 0.9634(5) 0.0590(5) 1.0836(3) 0.0203(11) Uani 1 1 d .
H6 H 0.9359 0.1187 1.0303 0.024 Uiso 1 1 calc R
C29 C -0.5304(5) 1.0218(5) 0.6603(3) 0.0219(11) Uani 1 1 d .
H29 H -0.5929 1.0886 0.6629 0.026 Uiso 1 1 calc R
C10 C 0.7087(4) -0.0974(4) 1.0113(3) 0.0169(10) Uani 1 1 d .
C24 C -0.5066(4) 0.9089(5) 0.7177(3) 0.0204(11) Uani 1 1 d .
N8 N 0.9609(5) 0.6245(5) 0.7822(4) 0.0456(14) Uani 1 1 d .
C15 C 0.6662(5) -0.3736(5) 1.1124(3) 0.0235(12) Uani 1 1 d .
H15 H 0.6897 -0.4376 1.1636 0.028 Uiso 1 1 calc R
C32 C -0.0821(4) 0.8873(4) 0.5043(3) 0.0167(10) Uani 1 1 d .
C27 C -0.3647(4) 0.9362(4) 0.5957(3) 0.0161(10) Uani 1 1 d .
C44 C 0.0906(5) 0.6894(5) 0.5892(3) 0.0218(11) Uani 1 1 d .
H44 H 0.0414 0.6698 0.6253 0.026 Uiso 1 1 calc R
C17 C 0.5968(5) -0.1856(5) 0.9654(3) 0.0271(13) Uani 1 1 d .
H17 H 0.5693 -0.1211 0.9143 0.033 Uiso 1 1 calc R
C26 C -0.3446(4) 0.8233(5) 0.6519(3) 0.0191(11) Uani 1 1 d .
H26 H -0.2831 0.7565 0.6485 0.023 Uiso 1 1 calc R
C37 C -0.4098(5) 1.3642(4) 0.2408(3) 0.0207(11) Uani 1 1 d .
H37 H -0.4755 1.4353 0.2336 0.025 Uiso 1 1 calc R
C42 C 0.2417(4) 0.7378(5) 0.4877(3) 0.0194(11) Uani 1 1 d .
H42 H 0.2931 0.7555 0.4529 0.023 Uiso 1 1 calc R
C43 C 0.2089(5) 0.6089(5) 0.6012(3) 0.0203(11) Uani 1 1 d .
H43 H 0.2374 0.5357 0.6461 0.024 Uiso 1 1 calc R
C40 C 0.0455(4) 0.7995(4) 0.5229(3) 0.0170(10) Uani 1 1 d .
C12 C 0.7639(4) 0.0857(4) 0.9781(3) 0.0160(10) Uani 1 1 d .
H12 H 0.7773 0.1518 0.9663 0.019 Uiso 1 1 calc R
C2 C 1.0916(4) -0.0354(5) 1.2155(3) 0.0216(11) Uani 1 1 d .
C28 C -0.4602(4) 1.0342(5) 0.5992(3) 0.0197(11) Uani 1 1 d .
H28 H -0.4778 1.1096 0.5599 0.024 Uiso 1 1 calc R
C19 C 0.5305(5) 0.2000(5) 0.7932(3) 0.0243(12) Uani 1 1 d .
H19 H 0.4986 0.1467 0.8134 0.029 Uiso 1 1 calc R
C25 C -0.4145(5) 0.8089(5) 0.7127(3) 0.0227(11) Uani 1 1 d .
H25 H -0.4001 0.7332 0.7497 0.027 Uiso 1 1 calc R
C38 C -0.2598(4) 1.2532(5) 0.1876(3) 0.0193(11) Uani 1 1 d .
H38 H -0.2219 1.2453 0.1428 0.023 Uiso 1 1 calc R
C7 C 1.0491(5) 0.0537(5) 1.1359(3) 0.0222(11) Uani 1 1 d .
H7 H 1.0781 0.1096 1.1179 0.027 Uiso 1 1 calc R
C4 C 0.9614(5) -0.1112(5) 1.1891(3) 0.0229(11) Uani 1 1 d .
H4 H 0.9322 -0.1670 1.2076 0.028 Uiso 1 1 calc R
C1 C 1.2205(5) 0.0375(5) 1.2465(4) 0.0285(13) Uani 1 1 d .
H1A H 1.2524 0.0395 1.1962 0.043 Uiso 1 1 calc R
H1B H 1.2822 0.0164 1.2897 0.043 Uiso 1 1 calc R
H1C H 1.1570 0.1144 1.2370 0.043 Uiso 1 1 calc R
C14 C 0.7040(5) -0.2890(5) 1.1032(3) 0.0243(12) Uani 1 1 d .
H14 H 0.7516 -0.2966 1.1473 0.029 Uiso 1 1 calc R
C16 C 0.5642(5) -0.2761(5) 0.9801(3) 0.0275(13) Uani 1 1 d .
H16 H 0.5164 -0.2711 0.9373 0.033 Uiso 1 1 calc R
C13 C 0.6704(5) -0.1918(4) 1.0272(3) 0.0182(10) Uani 1 1 d .
C53 C 0.0692(6) 0.3423(6) 0.5776(5) 0.0409(16) Uani 1 1 d .
H53 H 0.0845 0.3178 0.5337 0.049 Uiso 1 1 calc R
C20 C 0.4829(5) 0.2914(5) 0.7155(4) 0.0263(12) Uani 1 1 d .
H20 H 0.4182 0.2982 0.6851 0.032 Uiso 1 1 calc R
C3 C 1.0466(5) -0.1177(5) 1.2413(4) 0.0249(12) Uani 1 1 d .
H3 H 1.0746 -0.1776 1.2945 0.030 Uiso 1 1 calc R
C52 C 0.1615(6) 0.3243(5) 0.6306(5) 0.0384(15) Uani 1 1 d .
H52 H 0.2387 0.2879 0.6211 0.046 Uiso 1 1 calc R
C54 C -0.0443(6) 0.3960(6) 0.5894(4) 0.0402(16) Uani 1 1 d .
H54 H -0.1080 0.4079 0.5547 0.048 Uiso 1 1 calc R
C45 C 1.0401(6) 0.6404(6) 0.8189(5) 0.0456(17) Uani 1 1 d .
H45 H 1.1013 0.6480 0.7911 0.055 Uiso 1 1 calc R
C55 C -0.0628(6) 0.4326(6) 0.6543(5) 0.0436(17) Uani 1 1 d .
H55 H -0.1395 0.4716 0.6636 0.052 Uiso 1 1 calc R
C23 C -0.6638(6) 0.9860(6) 0.7882(4) 0.0366(15) Uani 1 1 d .
H23A H -0.6356 1.0387 0.7946 0.055 Uiso 1 1 calc R
H23B H -0.6989 0.9593 0.8355 0.055 Uiso 1 1 calc R
H23C H -0.7225 1.0272 0.7386 0.055 Uiso 1 1 calc R
C49 C 0.8763(6) 0.6112(6) 0.8245(5) 0.0429(17) Uani 1 1 d .
H49 H 0.8234 0.5938 0.8018 0.051 Uiso 1 1 calc R
C46 C 1.0375(7) 0.6464(6) 0.8958(5) 0.049(2) Uani 1 1 d .
H46 H 1.0969 0.6549 0.9200 0.059 Uiso 1 1 calc R
C48 C 0.8618(6) 0.6215(6) 0.8992(5) 0.0456(17) Uani 1 1 d .
H48 H 0.7980 0.6164 0.9246 0.055 Uiso 1 1 calc R
C88 C 0.0357(7) 0.4097(6) 0.7055(4) 0.0441(17) Uani 1 1 d .
H88 H 0.0227 0.4335 0.7497 0.053 Uiso 1 1 calc R
C47 C 0.9449(7) 0.6397(6) 0.9356(5) 0.0485(18) Uani 1 1 d .
H47 H 0.9382 0.6473 0.9864 0.058 Uiso 1 1 calc R

loop_
_atom_site_aniso_label
_atom_site_aniso_U_11
_atom_site_aniso_U_22
_atom_site_aniso_U_33
_atom_site_aniso_U_23
_atom_site_aniso_U_13
_atom_site_aniso_U_12
I1 0.01692(17) 0.01715(17) 0.02166(19) -0.00824(14) 0.00340(13) -0.00748(13)
I2 0.01902(17) 0.02215(18) 0.02085(19) -0.01117(15) 0.00288(13) -0.00821(14)
Cu1 0.0133(3) 0.0160(3) 0.0184(3) -0.0053(3) 0.0013(2) -0.0032(2)
Cu2 0.0223(3) 0.0153(3) 0.0154(3) -0.0043(3) 0.0002(2) -0.0098(3)
O2 0.025(2) 0.041(2) 0.019(2) -0.0105(19) 0.0104(16) -0.0174(18)
O1 0.026(2) 0.036(2) 0.019(2) -0.0109(18) -0.0028(16) -0.0145(18)
N3 0.016(2) 0.014(2) 0.018(2) -0.0030(18) -0.0020(17) -0.0025(17)
N1 0.026(2) 0.014(2) 0.014(2) -0.0056(18) 0.0027(17) -0.0091(18)
N2 0.019(2) 0.015(2) 0.016(2) -0.0054(18) 0.0008(17) -0.0071(17)
N5 0.016(2) 0.017(2) 0.012(2) -0.0030(18) 0.0000(16) -0.0060(17)
N6 0.017(2) 0.015(2) 0.014(2) -0.0018(18) -0.0002(16) -0.0066(17)
N4 0.018(2) 0.019(2) 0.014(2) -0.0077(18) 0.0028(17) -0.0076(18)
C41 0.017(2) 0.014(2) 0.011(2) -0.002(2) 0.0017(19) -0.005(2)
C21 0.023(3) 0.017(2) 0.021(3) -0.009(2) 0.004(2) -0.010(2)
N9 0.046(3) 0.034(3) 0.037(3) -0.007(3) -0.008(3) -0.020(3)
C34 0.014(2) 0.017(2) 0.016(3) -0.006(2) -0.0012(19) -0.006(2)
C35 0.018(2) 0.018(2) 0.014(3) -0.005(2) 0.0000(19) -0.010(2)
C30 0.017(2) 0.018(2) 0.020(3) -0.009(2) 0.004(2) -0.007(2)
C36 0.019(3) 0.016(2) 0.018(3) -0.005(2) 0.003(2) -0.005(2)
C18 0.016(2) 0.017(2) 0.021(3) -0.010(2) 0.003(2) -0.007(2)
C8 0.017(2) 0.022(3) 0.013(3) -0.009(2) 0.0050(19) -0.008(2)
C11 0.017(2) 0.017(2) 0.019(3) -0.008(2) 0.005(2) -0.008(2)
C22 0.021(3) 0.018(2) 0.020(3) -0.008(2) -0.001(2) -0.010(2)
C5 0.016(2) 0.022(3) 0.017(3) -0.012(2) 0.005(2) -0.007(2)
C9 0.024(3) 0.015(2) 0.014(3) -0.004(2) 0.002(2) -0.010(2)
C33 0.013(2) 0.016(2) 0.014(3) -0.004(2) -0.0024(19) -0.0035(19)
C39 0.015(2) 0.015(2) 0.023(3) -0.004(2) 0.004(2) -0.003(2)
C31 0.017(2) 0.014(2) 0.013(3) -0.001(2) -0.0001(19) -0.004(2)
C6 0.024(3) 0.022(3) 0.017(3) -0.006(2) 0.001(2) -0.012(2)
C29 0.017(3) 0.025(3) 0.022(3) -0.013(2) 0.002(2) -0.005(2)
C10 0.021(3) 0.010(2) 0.019(3) -0.007(2) 0.004(2) -0.006(2)
C24 0.017(3) 0.035(3) 0.015(3) -0.012(2) 0.004(2) -0.016(2)
N8 0.040(3) 0.040(3) 0.062(4) -0.025(3) 0.009(3) -0.018(3)
C15 0.031(3) 0.024(3) 0.014(3) -0.004(2) -0.003(2) -0.015(2)
C32 0.016(2) 0.013(2) 0.020(3) -0.006(2) 0.001(2) -0.005(2)
C27 0.015(2) 0.022(3) 0.009(2) -0.004(2) 0.0008(19) -0.008(2)
C44 0.020(3) 0.025(3) 0.017(3) -0.006(2) 0.006(2) -0.010(2)
C17 0.041(3) 0.023(3) 0.016(3) 0.001(2) -0.006(2) -0.020(3)
C26 0.015(2) 0.020(3) 0.016(3) -0.005(2) 0.002(2) -0.005(2)
C37 0.020(3) 0.013(2) 0.024(3) -0.008(2) 0.003(2) -0.003(2)
C42 0.019(3) 0.020(3) 0.017(3) -0.006(2) 0.006(2) -0.008(2)
C43 0.020(3) 0.020(3) 0.013(3) -0.002(2) 0.003(2) -0.005(2)
C40 0.015(2) 0.018(2) 0.017(3) -0.008(2) 0.001(2) -0.006(2)
C12 0.016(2) 0.020(2) 0.018(3) -0.010(2) 0.005(2) -0.011(2)
C2 0.014(2) 0.028(3) 0.025(3) -0.016(2) 0.004(2) -0.007(2)
C28 0.018(3) 0.021(3) 0.017(3) -0.004(2) 0.000(2) -0.008(2)
C19 0.023(3) 0.024(3) 0.024(3) -0.002(2) -0.003(2) -0.015(2)
C25 0.019(3) 0.024(3) 0.021(3) -0.005(2) 0.002(2) -0.008(2)
C38 0.018(3) 0.023(3) 0.015(3) -0.005(2) 0.006(2) -0.009(2)
C7 0.025(3) 0.022(3) 0.023(3) -0.009(2) 0.003(2) -0.014(2)
C4 0.026(3) 0.023(3) 0.020(3) -0.006(2) 0.003(2) -0.013(2)
C1 0.029(3) 0.037(3) 0.030(3) -0.020(3) 0.000(2) -0.018(3)
C14 0.032(3) 0.025(3) 0.020(3) -0.007(2) -0.003(2) -0.017(2)
C16 0.040(3) 0.023(3) 0.017(3) -0.004(2) -0.005(2) -0.016(3)
C13 0.024(3) 0.016(2) 0.015(3) -0.006(2) 0.001(2) -0.008(2)
C53 0.042(4) 0.042(4) 0.045(4) -0.020(3) 0.002(3) -0.022(3)
C20 0.021(3) 0.028(3) 0.025(3) -0.003(3) -0.004(2) -0.013(2)
C3 0.024(3) 0.026(3) 0.021(3) -0.005(2) -0.002(2) -0.012(2)
C52 0.032(3) 0.025(3) 0.054(4) -0.012(3) 0.000(3) -0.011(3)
C54 0.033(3) 0.038(4) 0.043(4) -0.007(3) -0.011(3) -0.018(3)
C45 0.035(4) 0.039(4) 0.063(5) -0.021(4) 0.006(3) -0.016(3)
C55 0.034(4) 0.028(3) 0.059(5) -0.014(3) 0.006(3) -0.008(3)
C23 0.038(4) 0.053(4) 0.035(4) -0.029(3) 0.024(3) -0.027(3)
C49 0.028(3) 0.029(3) 0.058(5) -0.009(3) -0.011(3) -0.009(3)
C46 0.044(4) 0.036(4) 0.057(5) 0.001(3) -0.016(4) -0.024(3)
C48 0.036(4) 0.039(4) 0.056(5) -0.010(4) 0.005(3) -0.019(3)
C88 0.066(5) 0.035(4) 0.034(4) -0.014(3) 0.005(3) -0.025(4)
C47 0.070(5) 0.032(4) 0.036(4) -0.005(3) 0.000(4) -0.023(4)

loop_
_atom_type_symbol
_atom_type_description
_atom_type_scat_dispersion_real
_atom_type_scat_dispersion_imag
_atom_type_scat_source
C C 0.0033 0.0016 'International Tables Vol C Tables 4.2.6.8 and 6.1.1.4'
H H 0.0000 0.0000 'International Tables Vol C Tables 4.2.6.8 and 6.1.1.4'
N N 0.0061 0.0033 'International Tables Vol C Tables 4.2.6.8 and 6.1.1.4'
O O 0.0106 0.0060 'International Tables Vol C Tables 4.2.6.8 and 6.1.1.4'
Cu Cu 0.3201 1.2651 'International Tables Vol C Tables 4.2.6.8 and 6.1.1.4'
I I -0.4742 1.8119 'International Tables Vol C Tables 4.2.6.8 and 6.1.1.4'

loop_
_geom_angle_atom_site_label_1
_geom_angle_atom_site_label_2
_geom_angle_atom_site_label_3
_geom_angle
_geom_angle_site_symmetry_1
_geom_angle_site_symmetry_3
Cu1 I1 Cu1 58.21(2) . 2_666
Cu2 I2 Cu2 58.90(2) . 2_485
N3 Cu1 N4 117.13(17) . .
N3 Cu1 Cu1 124.28(12) . 2_666
N4 Cu1 Cu1 118.22(12) . 2_666
N3 Cu1 I1 107.91(12) . .
N4 Cu1 I1 106.12(12) . .
Cu1 Cu1 I1 61.77(3) 2_666 .
N3 Cu1 I1 103.94(12) . 2_666
N4 Cu1 I1 100.56(12) . 2_666
Cu1 Cu1 I1 60.02(2) 2_666 2_666
I1 Cu1 I1 121.79(2) . 2_666
N6 Cu2 N1 110.79(17) . 1_474
N6 Cu2 Cu2 129.55(12) . 2_485
N1 Cu2 Cu2 119.66(12) 1_474 2_485
N6 Cu2 I2 109.76(12) . .
N1 Cu2 I2 102.14(12) 1_474 .
Cu2 Cu2 I2 61.03(3) 2_485 .
N6 Cu2 I2 106.76(12) . 2_485
N1 Cu2 I2 106.03(12) 1_474 2_485
Cu2 Cu2 I2 60.06(2) 2_485 2_485
I2 Cu2 I2 121.10(2) . 2_485
C24 O2 C23 117.3(5) . .
C2 O1 C1 117.5(4) . .
C20 N3 C21 116.0(4) . .
C20 N3 Cu1 121.8(3) . .
C21 N3 Cu1 122.2(4) . .
C16 N1 C15 116.6(5) . .
C16 N1 Cu2 120.0(3) . 1_636
C15 N1 Cu2 122.8(4) . 1_636
C10 N2 C11 118.1(4) . .
C32 N5 C34 117.7(4) . .
C37 N6 C38 116.9(4) . .
C37 N6 Cu2 118.2(3) . .
C38 N6 Cu2 124.8(3) . .
C43 N4 C42 117.1(4) . .
C43 N4 Cu1 120.2(3) . .
C42 N4 Cu1 122.4(3) . .
C42 C41 C40 120.0(5) . .
C42 C41 H41 120.0 . .
C40 C41 H41 120.0 . .
C22 C21 N3 123.9(5) . .
C22 C21 H21 118.1 . .
N3 C21 H21 118.1 . .
C88 N9 C52 116.5(6) . .
N5 C34 C33 122.9(5) . .
N5 C34 C35 116.8(4) . .
C33 C34 C35 120.2(4) . .
C39 C35 C36 117.8(5) . .
C39 C35 C34 122.0(4) . .
C36 C35 C34 120.1(5) . .
C33 C30 C31 116.6(5) . .
C33 C30 C27 121.9(4) . .
C31 C30 C27 121.4(5) . .
C37 C36 C35 119.1(5) . .
C37 C36 H36 120.5 . .
C35 C36 H36 120.5 . .
C22 C18 C19 116.4(5) . .
C22 C18 C11 122.4(4) . .
C19 C18 C11 121.2(5) . .
C9 C8 C12 116.3(4) . .
C9 C8 C5 122.3(5) . .
C12 C8 C5 121.4(5) . .
N2 C11 C12 122.1(5) . .
N2 C11 C18 116.0(4) . .
C12 C11 C18 121.9(5) . .
C21 C22 C18 120.1(5) . .
C21 C22 H22 120.0 . .
C18 C22 H22 120.0 . .
C4 C5 C6 117.1(5) . .
C4 C5 C8 122.0(5) . .
C6 C5 C8 120.9(5) . .
C10 C9 C8 120.6(5) . .
C10 C9 H9 119.7 . .
C8 C9 H9 119.7 . .
C34 C33 C30 119.9(4) . .
C34 C33 H33 120.0 . .
C30 C33 H33 120.0 . .
C38 C39 C35 119.8(5) . .
C38 C39 H39 120.1 . .
C35 C39 H39 120.1 . .
C32 C31 C30 119.9(5) . .
C32 C31 H31 120.1 . .
C30 C31 H31 120.1 . .
C7 C6 C5 121.9(5) . .
C7 C6 H6 119.1 . .
C5 C6 H6 119.1 . .
C24 C29 C28 119.6(5) . .
C24 C29 H29 120.2 . .
C28 C29 H29 120.2 . .
N2 C10 C9 122.4(4) . .
N2 C10 C13 115.3(4) . .
C9 C10 C13 122.3(5) . .
O2 C24 C29 124.5(5) . .
O2 C24 C25 115.4(5) . .
C29 C24 C25 120.1(5) . .
C49 N8 C45 116.4(7) . .
N1 C15 C14 124.1(5) . .
N1 C15 H15 118.0 . .
C14 C15 H15 118.0 . .
N5 C32 C31 122.9(4) . .
N5 C32 C40 116.0(4) . .
C31 C32 C40 121.1(5) . .
C26 C27 C28 118.5(5) . .
C26 C27 C30 120.8(4) . .
C28 C27 C30 120.5(5) . .
C43 C44 C40 119.8(5) . .
C43 C44 H44 120.1 . .
C40 C44 H44 120.1 . .
C16 C17 C13 119.8(5) . .
C16 C17 H17 120.1 . .
C13 C17 H17 120.1 . .
C27 C26 C25 121.2(5) . .
C27 C26 H26 119.4 . .
C25 C26 H26 119.4 . .
N6 C37 C36 123.1(5) . .
N6 C37 H37 118.4 . .
C36 C37 H37 118.4 . .
N4 C42 C41 123.2(5) . .
N4 C42 H42 118.4 . .
C41 C42 H42 118.4 . .
N4 C43 C44 123.1(5) . .
N4 C43 H43 118.4 . .
C44 C43 H43 118.4 . .
C44 C40 C41 116.8(4) . .
C44 C40 C32 122.3(5) . .
C41 C40 C32 120.8(5) . .
C11 C12 C8 120.4(5) . .
C11 C12 H12 119.8 . .
C8 C12 H12 119.8 . .
O1 C2 C7 124.1(5) . .
O1 C2 C3 116.8(5) . .
C7 C2 C3 119.1(5) . .
C27 C28 C29 121.1(5) . .
C27 C28 H28 119.5 . .
C29 C28 H28 119.5 . .
C20 C19 C18 119.7(5) . .
C20 C19 H19 120.1 . .
C18 C19 H19 120.1 . .
C24 C25 C26 119.3(5) . .
C24 C25 H25 120.3 . .
C26 C25 H25 120.3 . .
N6 C38 C39 123.1(5) . .
N6 C38 H38 118.5 . .
C39 C38 H38 118.5 . .
C6 C7 C2 119.8(5) . .
C6 C7 H7 120.1 . .
C2 C7 H7 120.1 . .
C3 C4 C5 121.5(5) . .
C3 C4 H4 119.2 . .
C5 C4 H4 119.2 . .
O1 C1 H1A 109.5 . .
O1 C1 H1B 109.5 . .
H1A C1 H1B 109.5 . .
O1 C1 H1C 109.5 . .
H1A C1 H1C 109.5 . .
H1B C1 H1C 109.5 . .
C15 C14 C13 119.5(5) . .
C15 C14 H14 120.3 . .
C13 C14 H14 120.3 . .
N1 C16 C17 123.4(5) . .
N1 C16 H16 118.3 . .
C17 C16 H16 118.3 . .
C14 C13 C17 116.6(5) . .
C14 C13 C10 123.2(5) . .
C17 C13 C10 120.2(5) . .
C54 C53 C52 119.6(7) . .
C54 C53 H53 120.2 . .
C52 C53 H53 120.2 . .
N3 C20 C19 123.9(5) . .
N3 C20 H20 118.0 . .
C19 C20 H20 118.0 . .
C4 C3 C2 120.6(5) . .
C4 C3 H3 119.7 . .
C2 C3 H3 119.7 . .
N9 C52 C53 123.6(6) . .
N9 C52 H52 118.2 . .
C53 C52 H52 118.2 . .
C53 C54 C55 118.1(6) . .
C53 C54 H54 120.9 . .
C55 C54 H54 120.9 . .
N8 C45 C46 124.0(7) . .
N8 C45 H45 118.0 . .
C46 C45 H45 118.0 . .
C88 C55 C54 118.5(6) . .
C88 C55 H55 120.8 . .
C54 C55 H55 120.8 . .
O2 C23 H23A 109.5 . .
O2 C23 H23B 109.5 . .
H23A C23 H23B 109.5 . .
O2 C23 H23C 109.5 . .
H23A C23 H23C 109.5 . .
H23B C23 H23C 109.5 . .
N8 C49 C48 124.5(7) . .
N8 C49 H49 117.8 . .
C48 C49 H49 117.8 . .
C47 C46 C45 118.2(7) . .
C47 C46 H46 120.9 . .
C45 C46 H46 120.9 . .
C49 C48 C47 117.9(7) . .
C49 C48 H48 121.1 . .
C47 C48 H48 121.1 . .
N9 C88 C55 123.7(7) . .
N9 C88 H88 118.1 . .
C55 C88 H88 118.1 . .
C46 C47 C48 118.9(7) . .
C46 C47 H47 120.6 . .
C48 C47 H47 120.6 . .

loop_
_geom_bond_atom_site_label_1
_geom_bond_atom_site_label_2
_geom_bond_distance
_geom_bond_site_symmetry_2
I1 Cu1 2.6510(7) .
I1 Cu1 2.6966(7) 2_666
I2 Cu2 2.6390(7) .
I2 Cu2 2.6644(7) 2_485
Cu1 N3 2.027(4) .
Cu1 N4 2.033(4) .
Cu1 Cu1 2.6016(12) 2_666
Cu1 I1 2.6967(7) 2_666
Cu2 N6 2.025(4) .
Cu2 N1 2.045(4) 1_474
Cu2 Cu2 2.6076(12) 2_485
Cu2 I2 2.6644(7) 2_485
O2 C24 1.370(6) .
O2 C23 1.419(7) .
O1 C2 1.357(6) .
O1 C1 1.426(7) .
N3 C20 1.335(7) .
N3 C21 1.345(7) .
N1 C16 1.331(7) .
N1 C15 1.336(7) .
N1 Cu2 2.045(4) 1_636
N2 C10 1.342(7) .
N2 C11 1.342(7) .
N5 C32 1.334(7) .
N5 C34 1.352(6) .
N6 C37 1.347(7) .
N6 C38 1.345(7) .
N4 C43 1.346(7) .
N4 C42 1.338(7) .
C41 C42 1.381(7) .
C41 C40 1.394(7) .
C41 H41 0.9300 .
C21 C22 1.369(7) .
C21 H21 0.9300 .
N9 C88 1.319(9) .
N9 C52 1.330(9) .
C34 C33 1.384(7) .
C34 C35 1.492(7) .
C35 C39 1.380(7) .
C35 C36 1.391(7) .
C30 C33 1.399(7) .
C30 C31 1.402(7) .
C30 C27 1.478(7) .
C36 C37 1.388(8) .
C36 H36 0.9300 .
C18 C22 1.390(7) .
C18 C19 1.392(7) .
C18 C11 1.478(7) .
C8 C9 1.392(7) .
C8 C12 1.394(7) .
C8 C5 1.489(7) .
C11 C12 1.393(7) .
C22 H22 0.9300 .
C5 C4 1.401(8) .
C5 C6 1.392(7) .
C9 C10 1.388(7) .
C9 H9 0.9300 .
C33 H33 0.9300 .
C39 C38 1.380(7) .
C39 H39 0.9300 .
C31 C32 1.393(7) .
C31 H31 0.9300 .
C6 C7 1.384(7) .
C6 H6 0.9300 .
C29 C24 1.392(8) .
C29 C28 1.390(8) .
C29 H29 0.9300 .
C10 C13 1.485(7) .
C24 C25 1.392(8) .
N8 C49 1.328(9) .
N8 C45 1.321(9) .
C15 C14 1.376(8) .
C15 H15 0.9300 .
C32 C40 1.486(7) .
C27 C26 1.397(7) .
C27 C28 1.384(7) .
C44 C43 1.382(7) .
C44 C40 1.389(7) .
C44 H44 0.9300 .
C17 C16 1.389(8) .
C17 C13 1.388(7) .
C17 H17 0.9300 .
C26 C25 1.387(8) .
C26 H26 0.9300 .
C37 H37 0.9300 .
C42 H42 0.9300 .
C43 H43 0.9300 .
C12 H12 0.9300 .
C2 C7 1.388(8) .
C2 C3 1.389(8) .
C28 H28 0.9300 .
C19 C20 1.379(8) .
C19 H19 0.9300 .
C25 H25 0.9300 .
C38 H38 0.9300 .
C7 H7 0.9300 .
C4 C3 1.369(8) .
C4 H4 0.9300 .
C1 H1A 0.9600 .
C1 H1B 0.9600 .
C1 H1C 0.9600 .
C14 C13 1.395(8) .
C14 H14 0.9300 .
C16 H16 0.9300 .
C53 C54 1.355(10) .
C53 C52 1.374(9) .
C53 H53 0.9300 .
C20 H20 0.9300 .
C3 H3 0.9300 .
C52 H52 0.9300 .
C54 C55 1.377(10) .
C54 H54 0.9300 .
C45 C46 1.378(11) .
C45 H45 0.9300 .
C55 C88 1.389(10) .
C55 H55 0.9300 .
C23 H23A 0.9600 .
C23 H23B 0.9600 .
C23 H23C 0.9600 .
C49 C48 1.367(11) .
C49 H49 0.9300 .
C46 C47 1.372(11) .
C46 H46 0.9300 .
C48 C47 1.381(10) .
C48 H48 0.9300 .
C88 H88 0.9300 .
C47 H47 0.9300 .
